data_7205964
loop_
_publ_author_name
'Wu, Chia-Jun'
'Sie, Ming-Jhe'
'Hsiao, Hui-Lin'
'Chen, Jhy-Der'

_publ_section_title
;
 Diverse Ag(i) complexes constructed from
 methyl-4-(5-halopyrimidin-2-ylcarbamoyl)benzoate ligands: roles of the
 halogen atom and anion
;
_journal_issue 12
_journal_name_full CrystEngComm
_journal_page_first 4121
_journal_paper_doi 10.1039/c1ce05102d
_journal_volume 13
_journal_year 2011
_chemical_formula_sum 'C13 H10 Ag2 Br N5 O9'
_chemical_formula_weight 675.91
_chemical_name_systematic
;
?
;
_space_group_IT_number 2
_symmetry_cell_setting triclinic
_symmetry_space_group_name_Hall '-P 1'
_symmetry_space_group_name_H-M 'P -1'
_atom_sites_solution_hydrogens geom
_atom_sites_solution_primary direct
_atom_sites_solution_secondary difmap
_audit_creation_method SHELXL-97
_cell_angle_alpha 89.295(10)
_cell_angle_beta 79.941(11)
_cell_angle_gamma 70.855(10)
_cell_formula_units_Z 2
_cell_length_a 7.5949(9)
_cell_length_b 10.1026(14)
_cell_length_c 12.8377(16)
_cell_measurement_reflns_used 26
_cell_measurement_temperature 295(2)
_cell_measurement_theta_max 11.92
_cell_measurement_theta_min 4.82
_cell_volume 915.2(2)
_computing_cell_refinement 'Bruker XSCANS'
_computing_data_collection 'Bruker XSCANS'
_computing_data_reduction 'Bruker SHELXTL'
_computing_molecular_graphics 'Bruker SHELXTL'
_computing_publication_material 'Bruker SHELXTL'
_computing_structure_refinement 'SHELXL-97 (Sheldrick, 2008)'
_computing_structure_solution 'SHELXS-97 (Sheldrick, 2008)'
_diffrn_ambient_temperature 295(2)
_diffrn_measured_fraction_theta_full 0.998
_diffrn_measured_fraction_theta_max 0.998
_diffrn_measurement_device_type 'Bruker P4'
_diffrn_measurement_method '\w scans'
_diffrn_radiation_monochromator graphite
_diffrn_radiation_source 'fine-focus sealed tube'
_diffrn_radiation_type MoK\a
_diffrn_radiation_wavelength 0.71073
_diffrn_reflns_av_R_equivalents 0.0316
_diffrn_reflns_av_sigmaI/netI 0.0663
_diffrn_reflns_limit_h_max 1
_diffrn_reflns_limit_h_min -8
_diffrn_reflns_limit_k_max 11
_diffrn_reflns_limit_k_min -11
_diffrn_reflns_limit_l_max 15
_diffrn_reflns_limit_l_min -15
_diffrn_reflns_number 4003
_diffrn_reflns_theta_full 25.00
_diffrn_reflns_theta_max 25.00
_diffrn_reflns_theta_min 2.14
_exptl_absorpt_coefficient_mu 4.385
_exptl_absorpt_correction_T_max 0.9941
_exptl_absorpt_correction_T_min 0.8377
_exptl_absorpt_correction_type empirical
_exptl_crystal_colour colorless
_exptl_crystal_density_diffrn 2.453
_exptl_crystal_density_method 'not measured'
_exptl_crystal_description plate
_exptl_crystal_F_000 648
_exptl_crystal_size_max 0.30
_exptl_crystal_size_mid 0.20
_exptl_crystal_size_min 0.10
_refine_diff_density_max 0.734
_refine_diff_density_min -0.872
_refine_diff_density_rms 0.110
_refine_ls_extinction_method none
_refine_ls_goodness_of_fit_ref 1.006
_refine_ls_hydrogen_treatment constr
_refine_ls_matrix_type full
_refine_ls_number_parameters 289
_refine_ls_number_reflns 3211
_refine_ls_number_restraints 0
_refine_ls_restrained_S_all 1.006
_refine_ls_R_factor_all 0.0802
_refine_ls_R_factor_gt 0.0407
_refine_ls_shift/su_max 0.000
_refine_ls_shift/su_mean 0.000
_refine_ls_structure_factor_coef Fsqd
_refine_ls_weighting_details 'calc w=1/[\s^2^(Fo^2^)+(0.0225P)^2^+0.9316P] where P=(Fo^2^+2Fc^2^)/3'
_refine_ls_weighting_scheme calc
_refine_ls_wR_factor_gt 0.0692
_refine_ls_wR_factor_ref 0.0806
_reflns_number_gt 2161
_reflns_number_total 3211
_reflns_threshold_expression >2sigma(I)
_cod_data_source_file c1ce05102d.txt
_cod_data_source_block 3
_cod_depositor_comments
;
The following automatic conversions were performed:
'_symmetry_cell_setting' value 'Triclinic' changed to 'triclinic'
according to '/home/saulius/struct/CIF-dictionaries/cif_core.dic'
dictionary named 'cif_core.dic' version 2.4.1 from 2010-06-29.

Automatic conversion script
Id: cif_fix_enum 1555 2011-01-17 13:19:09Z saulius 
;
_cod_original_sg_symbol_H-M P-1
_cod_database_code 7205964

loop_
_symmetry_equiv_pos_as_xyz
'x, y, z'
'-x, -y, -z'

loop_
_atom_site_label
_atom_site_type_symbol
_atom_site_fract_x
_atom_site_fract_y
_atom_site_fract_z
_atom_site_U_iso_or_equiv
_atom_site_adp_type
_atom_site_occupancy
_atom_site_symmetry_multiplicity
_atom_site_calc_flag
_atom_site_refinement_flags
_atom_site_disorder_assembly
_atom_site_disorder_group
Ag1 Ag 0.50812(8) 0.65699(5) 0.41882(5) 0.05328(19) Uani 1 1 d . . .
Ag2 Ag -0.01993(9) 1.29996(5) 0.34077(5) 0.0547(2) Uani 1 1 d . . .
Br Br 0.20275(10) 0.81567(7) 0.03151(5) 0.0448(2) Uani 1 1 d . . .
O1 O 0.2540(7) 0.8326(4) 0.5501(3) 0.0504(13) Uani 1 1 d . . .
O2 O 0.3189(8) 1.1500(5) 1.0094(4) 0.0622(15) Uani 1 1 d . . .
O3 O 0.2314(8) 1.3563(5) 0.9369(4) 0.0631(15) Uani 1 1 d . . .
O4' O 0.292(5) 0.504(3) 0.476(3) 0.061(8) Uani 0.50 1 d P . .
O4 O 0.258(6) 0.547(3) 0.473(3) 0.077(12) Uani 0.50 1 d P . .
O5 O 0.280(4) 0.327(3) 0.4545(17) 0.037(4) Uani 0.50 1 d P . .
O5' O 0.278(5) 0.305(3) 0.4225(17) 0.051(6) Uani 0.50 1 d P . .
O6 O 0.0952(8) 0.4933(5) 0.3733(4) 0.0691(16) Uani 1 1 d . . .
O7 O -0.2959(8) 1.4629(5) 0.3019(4) 0.0645(15) Uani 1 1 d . . .
O8 O -0.4816(9) 1.4570(6) 0.1958(6) 0.091(2) Uani 1 1 d . . .
O9 O -0.1955(8) 1.3122(5) 0.1718(4) 0.0640(15) Uani 1 1 d . . .
N1 N 0.3127(7) 0.8351(5) 0.3314(4) 0.0352(13) Uani 1 1 d . . .
N2 N 0.1496(7) 1.0690(5) 0.2917(4) 0.0336(12) Uani 1 1 d . . .
N3 N 0.2434(7) 1.0250(5) 0.4542(4) 0.0321(12) Uani 1 1 d . . .
H3A H 0.2429 1.1100 0.4580 0.038 Uiso 1 1 calc R . .
N4 N 0.2157(9) 0.4450(7) 0.4283(4) 0.0430(14) Uani 1 1 d . . .
N5 N -0.3277(9) 1.4110(6) 0.2212(5) 0.0496(16) Uani 1 1 d . . .
C1 C 0.2995(9) 0.7904(6) 0.2356(5) 0.0383(16) Uani 1 1 d . . .
H1 H 0.3494 0.6951 0.2165 0.046 Uiso 1 1 calc R . .
C2 C 0.2136(8) 0.8828(6) 0.1651(5) 0.0328(15) Uani 1 1 d . . .
C3 C 0.1387(9) 1.0239(6) 0.1964(5) 0.0351(15) Uani 1 1 d . . .
H3B H 0.0799 1.0883 0.1504 0.042 Uiso 1 1 calc R . .
C4 C 0.2349(8) 0.9726(6) 0.3561(4) 0.0301(14) Uani 1 1 d . . .
C5 C 0.2525(8) 0.9524(6) 0.5458(5) 0.0325(15) Uani 1 1 d . . .
C6 C 0.2595(8) 1.0316(6) 0.6423(4) 0.0320(15) Uani 1 1 d . . .
C7 C 0.1776(9) 1.1759(6) 0.6605(5) 0.0355(15) Uani 1 1 d . . .
H7 H 0.1197 1.2304 0.6091 0.043 Uiso 1 1 calc R . .
C8 C 0.1816(9) 1.2395(6) 0.7553(5) 0.0390(16) Uani 1 1 d . . .
H8 H 0.1248 1.3359 0.7681 0.047 Uiso 1 1 calc R . .
C9 C 0.2718(8) 1.1568(6) 0.8307(5) 0.0339(15) Uani 1 1 d . . .
C10 C 0.3554(9) 1.0144(6) 0.8116(5) 0.0360(15) Uani 1 1 d . . .
H10 H 0.4159 0.9603 0.8623 0.043 Uiso 1 1 calc R . .
C11 C 0.3506(9) 0.9511(6) 0.7186(5) 0.0374(16) Uani 1 1 d . . .
H11 H 0.4080 0.8546 0.7065 0.045 Uiso 1 1 calc R . .
C12 C 0.2769(10) 1.2181(7) 0.9360(5) 0.0418(16) Uani 1 1 d . . .
C13 C 0.2349(14) 1.4223(8) 1.0366(6) 0.080(3) Uani 1 1 d . . .
H13A H 0.2006 1.5219 1.0301 0.120 Uiso 1 1 calc R . .
H13B H 0.3601 1.3862 1.0530 0.120 Uiso 1 1 calc R . .
H13C H 0.1465 1.4021 1.0922 0.120 Uiso 1 1 calc R . .

loop_
_atom_site_aniso_label
_atom_site_aniso_U_11
_atom_site_aniso_U_22
_atom_site_aniso_U_33
_atom_site_aniso_U_23
_atom_site_aniso_U_13
_atom_site_aniso_U_12
Ag1 0.0551(4) 0.0362(3) 0.0587(4) -0.0054(2) -0.0194(3) 0.0030(3)
Ag2 0.0672(4) 0.0309(3) 0.0659(4) -0.0040(3) -0.0327(3) -0.0053(3)
Br 0.0524(5) 0.0465(4) 0.0348(4) -0.0081(3) -0.0103(3) -0.0139(3)
O1 0.080(4) 0.031(3) 0.039(3) -0.004(2) 0.000(3) -0.022(2)
O2 0.087(4) 0.064(3) 0.042(3) 0.007(3) -0.026(3) -0.025(3)
O3 0.097(4) 0.042(3) 0.057(3) -0.005(2) -0.033(3) -0.022(3)
O4' 0.095(17) 0.050(15) 0.074(14) 0.011(11) -0.049(14) -0.056(14)
O4 0.104(18) 0.07(2) 0.064(16) -0.040(15) 0.017(14) -0.056(16)
O5 0.059(9) 0.028(9) 0.024(12) -0.015(8) -0.013(10) -0.011(7)
O5' 0.097(12) 0.033(10) 0.019(12) -0.012(7) -0.002(10) -0.018(8)
O6 0.072(4) 0.066(4) 0.062(4) 0.006(3) -0.037(3) -0.001(3)
O7 0.076(4) 0.045(3) 0.059(3) -0.024(2) -0.026(3) 0.005(3)
O8 0.064(4) 0.065(4) 0.146(6) -0.015(4) -0.066(4) 0.002(3)
O9 0.074(4) 0.047(3) 0.053(3) -0.020(2) -0.022(3) 0.010(3)
N1 0.041(3) 0.024(3) 0.038(3) -0.004(2) -0.013(3) -0.004(2)
N2 0.037(3) 0.024(3) 0.036(3) -0.003(2) -0.007(3) -0.005(2)
N3 0.044(3) 0.026(3) 0.030(3) -0.001(2) -0.011(3) -0.014(2)
N4 0.051(4) 0.046(4) 0.036(3) 0.000(3) -0.007(3) -0.021(3)
N5 0.058(4) 0.032(3) 0.056(4) -0.003(3) -0.023(4) -0.004(3)
C1 0.041(4) 0.031(3) 0.040(4) -0.006(3) -0.008(3) -0.008(3)
C2 0.032(4) 0.037(3) 0.029(3) -0.005(3) -0.007(3) -0.010(3)
C3 0.037(4) 0.034(3) 0.035(4) 0.007(3) -0.012(3) -0.010(3)
C4 0.026(3) 0.032(3) 0.032(4) 0.002(3) -0.008(3) -0.009(3)
C5 0.024(4) 0.033(4) 0.035(4) -0.004(3) 0.002(3) -0.006(3)
C6 0.027(3) 0.033(3) 0.031(3) 0.001(3) -0.004(3) -0.003(3)
C7 0.043(4) 0.031(3) 0.031(3) 0.003(3) -0.005(3) -0.011(3)
C8 0.037(4) 0.031(3) 0.045(4) -0.006(3) -0.006(3) -0.007(3)
C9 0.025(4) 0.043(4) 0.031(3) 0.001(3) -0.004(3) -0.008(3)
C10 0.035(4) 0.038(4) 0.033(4) 0.002(3) -0.007(3) -0.009(3)
C11 0.043(4) 0.031(3) 0.033(4) -0.001(3) -0.003(3) -0.007(3)
C12 0.042(4) 0.044(4) 0.042(4) 0.004(3) -0.010(3) -0.017(3)
C13 0.112(8) 0.057(5) 0.074(6) -0.022(4) -0.039(6) -0.020(5)

loop_
_atom_type_symbol
_atom_type_description
_atom_type_scat_dispersion_real
_atom_type_scat_dispersion_imag
_atom_type_scat_source
C C 0.0033 0.0016 'International Tables Vol C Tables 4.2.6.8 and 6.1.1.4'
H H 0.0000 0.0000 'International Tables Vol C Tables 4.2.6.8 and 6.1.1.4'
N N 0.0061 0.0033 'International Tables Vol C Tables 4.2.6.8 and 6.1.1.4'
O O 0.0106 0.0060 'International Tables Vol C Tables 4.2.6.8 and 6.1.1.4'
Br Br -0.2901 2.4595 'International Tables Vol C Tables 4.2.6.8 and 6.1.1.4'
Ag Ag -0.8971 1.1015 'International Tables Vol C Tables 4.2.6.8 and 6.1.1.4'

loop_
_geom_angle_atom_site_label_1
_geom_angle_atom_site_label_2
_geom_angle_atom_site_label_3
_geom_angle
_geom_angle_site_symmetry_1
_geom_angle_site_symmetry_3
_geom_angle_publ_flag
N1 Ag1 O7 112.42(17) . 1_645 ?
N1 Ag1 O4' 172.9(7) . 2_666 ?
O7 Ag1 O4' 73.9(9) 1_645 2_666 ?
N1 Ag1 O4 93.2(9) . . ?
O7 Ag1 O4 93.2(8) 1_645 . ?
O4' Ag1 O4 89.8(12) 2_666 . ?
N1 Ag1 O5 129.5(7) . 2_666 ?
O7 Ag1 O5 103.1(6) 1_645 2_666 ?
O4' Ag1 O5 43.9(10) 2_666 2_666 ?
O4 Ag1 O5 120.1(11) . 2_666 ?
N1 Ag1 O1 69.06(16) . . ?
O7 Ag1 O1 167.92(18) 1_645 . ?
O4' Ag1 O1 105.6(9) 2_666 . ?
O4 Ag1 O1 74.7(8) . . ?
O5 Ag1 O1 83.5(6) 2_666 . ?
N2 Ag2 O7 135.27(17) . . ?
N2 Ag2 O6 129.26(18) . 1_565 ?
O7 Ag2 O6 89.29(18) . 1_565 ?
C5 O1 Ag1 116.1(4) . . ?
C12 O3 C13 115.1(6) . . ?
N4 O4' Ag1 111(2) . 2_666 ?
N4 O4 Ag1 133(2) . . ?
N4 O5 Ag1 104.1(13) . 2_666 ?
N4 O6 Ag2 105.0(4) . 1_545 ?
N5 O7 Ag2 105.2(4) . . ?
N5 O7 Ag1 130.4(4) . 1_465 ?
Ag2 O7 Ag1 123.2(2) . 1_465 ?
C4 N1 C1 117.0(5) . . ?
C4 N1 Ag1 130.2(4) . . ?
C1 N1 Ag1 112.3(4) . . ?
C3 N2 C4 117.7(5) . . ?
C3 N2 Ag2 116.5(4) . . ?
C4 N2 Ag2 125.1(4) . . ?
C5 N3 C4 125.7(5) . . ?
C5 N3 H3A 117.2 . . ?
C4 N3 H3A 117.2 . . ?
O4' N4 O5 101(2) . . ?
O4' N4 O6 129.5(17) . . ?
O5 N4 O6 129.2(12) . . ?
O4' N4 O5' 118(2) . . ?
O5 N4 O5' 20.6(14) . . ?
O6 N4 O5' 111.8(13) . . ?
O4' N4 O4 18(3) . . ?
O5 N4 O4 118.9(19) . . ?
O6 N4 O4 111.3(17) . . ?
O5' N4 O4 137(2) . . ?
O8 N5 O9 123.2(6) . . ?
O8 N5 O7 120.0(6) . . ?
O9 N5 O7 116.8(6) . . ?
N1 C1 C2 121.5(5) . . ?
N1 C1 H1 119.2 . . ?
C2 C1 H1 119.2 . . ?
C1 C2 C3 117.8(5) . . ?
C1 C2 Br 119.9(4) . . ?
C3 C2 Br 122.3(4) . . ?
N2 C3 C2 121.1(5) . . ?
N2 C3 H3B 119.5 . . ?
C2 C3 H3B 119.5 . . ?
N1 C4 N2 124.9(5) . . ?
N1 C4 N3 119.6(5) . . ?
N2 C4 N3 115.4(5) . . ?
O1 C5 N3 123.1(6) . . ?
O1 C5 C6 120.9(6) . . ?
N3 C5 C6 116.0(5) . . ?
C7 C6 C11 119.4(5) . . ?
C7 C6 C5 124.4(5) . . ?
C11 C6 C5 116.2(5) . . ?
C6 C7 C8 120.4(6) . . ?
C6 C7 H7 119.8 . . ?
C8 C7 H7 119.8 . . ?
C9 C8 C7 119.1(5) . . ?
C9 C8 H8 120.5 . . ?
C7 C8 H8 120.5 . . ?
C10 C9 C8 120.3(6) . . ?
C10 C9 C12 117.7(5) . . ?
C8 C9 C12 121.9(5) . . ?
C11 C10 C9 120.8(6) . . ?
C11 C10 H10 119.6 . . ?
C9 C10 H10 119.6 . . ?
C10 C11 C6 119.9(6) . . ?
C10 C11 H11 120.0 . . ?
C6 C11 H11 120.0 . . ?
O2 C12 O3 123.8(6) . . ?
O2 C12 C9 123.8(6) . . ?
O3 C12 C9 112.3(6) . . ?
O3 C13 H13A 109.5 . . ?
O3 C13 H13B 109.5 . . ?
H13A C13 H13B 109.5 . . ?
O3 C13 H13C 109.5 . . ?
H13A C13 H13C 109.5 . . ?
H13B C13 H13C 109.5 . . ?

loop_
_geom_bond_atom_site_label_1
_geom_bond_atom_site_label_2
_geom_bond_distance
_geom_bond_site_symmetry_2
_geom_bond_publ_flag
Ag1 N1 2.341(5) . ?
Ag1 O7 2.386(4) 1_645 ?
Ag1 O4' 2.41(3) 2_666 ?
Ag1 O4 2.50(4) . ?
Ag1 O5 2.52(2) 2_666 ?
Ag1 O1 2.531(4) . ?
Ag2 N2 2.299(4) . ?
Ag2 O7 2.331(5) . ?
Ag2 O6 2.454(6) 1_565 ?
Br C2 1.876(6) . ?
O1 C5 1.207(7) . ?
O2 C12 1.187(7) . ?
O3 C12 1.324(8) . ?
O3 C13 1.458(8) . ?
O4' N4 1.19(3) . ?
O4' Ag1 2.41(3) 2_666 ?
O4 N4 1.34(3) . ?
O5 N4 1.20(3) . ?
O5 Ag1 2.52(2) 2_666 ?
O5' N4 1.33(3) . ?
O6 N4 1.224(7) . ?
O6 Ag2 2.454(6) 1_545 ?
O7 N5 1.261(7) . ?
O7 Ag1 2.386(4) 1_465 ?
O8 N5 1.209(7) . ?
O9 N5 1.242(7) . ?
N1 C4 1.337(7) . ?
N1 C1 1.347(7) . ?
N2 C3 1.335(7) . ?
N2 C4 1.343(7) . ?
N3 C5 1.378(7) . ?
N3 C4 1.392(7) . ?
N3 H3A 0.8600 . ?
C1 C2 1.379(8) . ?
C1 H1 0.9300 . ?
C2 C3 1.386(8) . ?
C3 H3B 0.9300 . ?
C5 C6 1.501(8) . ?
C6 C7 1.389(8) . ?
C6 C11 1.396(8) . ?
C7 C8 1.393(8) . ?
C7 H7 0.9300 . ?
C8 C9 1.392(8) . ?
C8 H8 0.9300 . ?
C9 C10 1.374(8) . ?
C9 C12 1.505(9) . ?
C10 C11 1.373(8) . ?
C10 H10 0.9300 . ?
C11 H11 0.9300 . ?
C13 H13A 0.9600 . ?
C13 H13B 0.9600 . ?
C13 H13C 0.9600 . ?
